data_1521670
loop_
_publ_author_name
'Nespolo, M.'
'Sato, A.'
'Osawa, T.'
'Ohashi, H.'

_publ_section_title
;
 Synthesis, crystal structure and charge distribution of In Ga Zn O4.
 X-ray diffraction of 20 kb single crystal and 50 kb twin by reticular
 merohedry
;
_journal_name_full 'Crystal Research and Technology'
_journal_page_first 151
_journal_page_last 165
_journal_volume 35
_journal_year 2000
_chemical_formula_sum 'Ga In O4 Zn'
_chemical_name_systematic 'In Ga Zn O4'
_space_group_IT_number 148
_symmetry_space_group_name_Hall '-R 3'
_symmetry_space_group_name_H-M 'R -3 :H'
_cell_angle_alpha 90
_cell_angle_beta 90
_cell_angle_gamma 120
_cell_formula_units_Z 3
_cell_length_a 3.299
_cell_length_b 3.299
_cell_length_c 26.101
_cell_volume 246.010
_citation_journal_id_ASTM CRTEDF
_cod_data_source_file Nespolo_CRTEDF_2000_1067.cif
_cod_data_source_block Ga1In1O4Zn1
_cod_original_cell_volume 246.0098
_cod_original_formula_sum 'Ga1 In1 O4 Zn1'
_cod_database_code 1521670

loop_
_symmetry_equiv_pos_as_xyz
x,y,z
-y,x-y,z
-x+y,-x,z
-x,-y,-z
y,-x+y,-z
x-y,x,-z
x+2/3,y+1/3,z+1/3
-y+2/3,x-y+1/3,z+1/3
-x+y+2/3,-x+1/3,z+1/3
-x+2/3,-y+1/3,-z+1/3
y+2/3,-x+y+1/3,-z+1/3
x-y+2/3,x+1/3,-z+1/3
x+1/3,y+2/3,z+2/3
-y+1/3,x-y+2/3,z+2/3
-x+y+1/3,-x+2/3,z+2/3
-x+1/3,-y+2/3,-z+2/3
y+1/3,-x+y+2/3,-z+2/3
x-y+1/3,x+2/3,-z+2/3

loop_
_atom_site_label
_atom_site_type_symbol
_atom_site_fract_x
_atom_site_fract_y
_atom_site_fract_z
_atom_site_occupancy
_atom_site_U_iso_or_equiv
O1 O-2 0 0 0.1282 1 0.0
Zn1 Zn+2 0 0 0.2171 0.5 0.0
O2 O-2 0 0 0.2928 1 0.0
Ga1 Ga+3 0 0 0.2171 0.5 0.0
In1 In+3 0 0 0 1 0.0
